data_4121568
loop_
_publ_author_name
'Ikemoto, Hideya'
'Yoshino, Tatsuhiko'
'Sakata, Ken'
'Matsunaga, Shigeki'
'Kanai, Motomu'

_publ_section_title
;
 Pyrroloindolone Synthesis via a Cp*Co(III)-Catalyzed Redox-Neutral
 Directed C-H Alkenylation/Annulation Sequence.
;
_journal_issue 14
_journal_name_full 'Journal of the American Chemical Society'
_journal_page_first 5424
_journal_page_last 5431
_journal_paper_doi 10.1021/ja5008432
_journal_volume 136
_journal_year 2014
_chemical_formula_sum 'C21 H23 Cl Co N'
_chemical_formula_weight 383.78
_chemical_name_systematic
;
 ?
;
_space_group_IT_number 14
_symmetry_cell_setting monoclinic
_symmetry_space_group_name_Hall '-P 2ybc'
_symmetry_space_group_name_H-M 'P 1 21/c 1'
_atom_sites_solution_hydrogens geom
_atom_sites_solution_primary direct
_atom_sites_solution_secondary difmap
_audit_creation_method SHELXL-97
_cell_angle_alpha 90.00
_cell_angle_beta 99.963(6)
_cell_angle_gamma 90.00
_cell_formula_units_Z 4
_cell_length_a 7.177(3)
_cell_length_b 14.812(5)
_cell_length_c 16.726(6)
_cell_measurement_reflns_used 5681
_cell_measurement_temperature 93
_cell_measurement_theta_max 27.6
_cell_measurement_theta_min 3.0
_cell_volume 1751.3(11)
_computing_cell_refinement
;
Rigaku CrystalClear-SM Expert 2.0 r15
;
_computing_data_collection
;
Rigaku CrystalClear-SM Expert 2.0 r15
;
_computing_data_reduction
;
Rigaku CrystalClear-SM Expert 2.0 r15
;
_computing_molecular_graphics 'Yadokari-XG 2009 (Wakita Nemoto et al., 2009)'
_computing_publication_material 'Yadokari-XG 2009 (Wakita,Nemoto et al., 2009)'
_computing_structure_refinement 'SHELXL-97 (Sheldrick, 1997)'
_diffrn_ambient_temperature 93
_diffrn_detector_area_resol_mean 5.8140
_diffrn_measured_fraction_theta_full 0.993
_diffrn_measured_fraction_theta_max 0.993
_diffrn_measurement_device_type
;
Rigaku CrystalClear-SM Expert 2.0 r15
;
_diffrn_measurement_method 'profile data from \w-scans'
_diffrn_radiation_monochromator Confocal
_diffrn_radiation_type MoK\a
_diffrn_radiation_wavelength 0.71075
_diffrn_reflns_av_R_equivalents 0.0426
_diffrn_reflns_av_sigmaI/netI 0.0266
_diffrn_reflns_limit_h_max 9
_diffrn_reflns_limit_h_min -9
_diffrn_reflns_limit_k_max 19
_diffrn_reflns_limit_k_min -19
_diffrn_reflns_limit_l_max 21
_diffrn_reflns_limit_l_min -21
_diffrn_reflns_number 27269
_diffrn_reflns_theta_full 27.55
_diffrn_reflns_theta_max 27.55
_diffrn_reflns_theta_min 3.02
_exptl_absorpt_coefficient_mu 1.134
_exptl_absorpt_correction_T_max 1.000
_exptl_absorpt_correction_T_min 0.830
_exptl_absorpt_correction_type multi-scan
_exptl_absorpt_process_details
;
    Higashi, T. (1995). Program for Absorption Correction.
    Rigaku Corporation, Tokyo, Japan.
;
_exptl_crystal_colour Black
_exptl_crystal_density_diffrn 1.456
_exptl_crystal_density_method 'not measured'
_exptl_crystal_description Prism
_exptl_crystal_F_000 800
_exptl_crystal_size_max 0.18
_exptl_crystal_size_mid 0.16
_exptl_crystal_size_min 0.15
_refine_diff_density_max 0.882
_refine_diff_density_min -0.626
_refine_diff_density_rms 0.080
_refine_ls_extinction_method none
_refine_ls_goodness_of_fit_ref 1.064
_refine_ls_hydrogen_treatment constr
_refine_ls_matrix_type full
_refine_ls_number_parameters 222
_refine_ls_number_reflns 4020
_refine_ls_number_restraints 0
_refine_ls_restrained_S_all 1.064
_refine_ls_R_factor_all 0.0391
_refine_ls_R_factor_gt 0.0365
_refine_ls_shift/su_max 0.002
_refine_ls_shift/su_mean 0.000
_refine_ls_structure_factor_coef Fsqd
_refine_ls_weighting_details 'calc w=1/[\s^2^(Fo^2^)+(0.0485P)^2^+2.0353P] where P=(Fo^2^+2Fc^2^)/3'
_refine_ls_weighting_scheme calc
_refine_ls_wR_factor_gt 0.0964
_refine_ls_wR_factor_ref 0.0989
_reflns_number_gt 3691
_reflns_number_total 4020
_reflns_threshold_expression >2sigma(I)
_cod_data_source_file ja5008432_si_002.cif
_cod_data_source_block cpcpcl
_cod_depositor_comments
;
The following automatic conversions were performed:

'_exptl_absorpt_correction_type' value 'Multi-scan' changed to
'multi-scan' according to
/usr/data/users/saulius/automatic-downloads/rss-feeds/ACS/lib/dictionaries/cif_core.dic
dictionary named 'cif_core.dic' version 2.4.2 from 2011-04-26.

Automatic conversion script
Id: cif_fix_values 2281 2013-09-26 08:29:07Z andrius 

 Adding full bibliography for 4121568.cif.
;
_cod_original_sg_symbol_H-M 'P 21/c'
_cod_database_code 4121568

loop_
_symmetry_equiv_pos_as_xyz
'x, y, z'
'-x, y+1/2, -z+1/2'
'-x, -y, -z'
'x, -y-1/2, z-1/2'

loop_
_atom_site_label
_atom_site_type_symbol
_atom_site_fract_x
_atom_site_fract_y
_atom_site_fract_z
_atom_site_U_iso_or_equiv
_atom_site_adp_type
_atom_site_occupancy
_atom_site_symmetry_multiplicity
_atom_site_calc_flag
_atom_site_refinement_flags
Co1 Co 0.17514(4) 0.762098(18) 0.185150(16) 0.01338(10) Uani 1 1 d .
Cl2 Cl 0.44544(6) 0.82651(3) 0.15698(3) 0.01492(12) Uani 1 1 d .
C1 C 0.2414(3) 0.64726(13) 0.14130(12) 0.0138(4) Uani 1 1 d .
N1 N 0.3044(3) 0.70944(13) 0.28696(11) 0.0208(4) Uani 1 1 d .
C7 C 0.3526(3) 0.62015(14) 0.28207(13) 0.0171(4) Uani 1 1 d .
C10 C 0.4145(3) 0.70453(17) 0.43108(14) 0.0244(5) Uani 1 1 d .
H1 H 0.4391 0.7353 0.4817 0.029 Uiso 1 1 calc R
C3 C 0.2770(3) 0.53775(16) 0.03782(14) 0.0247(5) Uani 1 1 d .
H2 H 0.2599 0.5219 -0.0180 0.030 Uiso 1 1 calc R
C2 C 0.2192(3) 0.62184(15) 0.06081(13) 0.0208(4) Uani 1 1 d .
H3 H 0.1630 0.6630 0.0201 0.025 Uiso 1 1 calc R
C5 C 0.3863(3) 0.50076(15) 0.17769(14) 0.0225(4) Uani 1 1 d .
H4 H 0.4443 0.4599 0.2183 0.027 Uiso 1 1 calc R
C14 C -0.0789(3) 0.77439(16) 0.22709(13) 0.0217(4) Uani 1 1 d .
C16 C -0.0450(3) 0.80979(16) 0.09658(13) 0.0220(4) Uani 1 1 d .
C9 C 0.4525(3) 0.61291(16) 0.42675(14) 0.0247(5) Uani 1 1 d .
H5 H 0.4977 0.5797 0.4748 0.030 Uiso 1 1 calc R
C4 C 0.3600(3) 0.47662(15) 0.09647(15) 0.0265(5) Uani 1 1 d .
H6 H 0.3984 0.4188 0.0810 0.032 Uiso 1 1 calc R
C15 C -0.1118(3) 0.74272(14) 0.14544(14) 0.0176(4) Uani 1 1 d .
C13 C 0.0061(3) 0.86199(16) 0.22797(15) 0.0267(5) Uani 1 1 d .
C8 C 0.4239(3) 0.57044(15) 0.35202(14) 0.0222(4) Uani 1 1 d .
H7 H 0.4524 0.5081 0.3481 0.027 Uiso 1 1 calc R
C12 C 0.0240(3) 0.88294(15) 0.14784(18) 0.0288(5) Uani 1 1 d .
C11 C 0.3404(3) 0.75042(16) 0.36066(14) 0.0233(5) Uani 1 1 d .
H8 H 0.3137 0.8130 0.3640 0.028 Uiso 1 1 calc R
C21 C -0.2131(4) 0.65786(17) 0.1165(2) 0.0369(6) Uani 1 1 d .
H9 H -0.3497 0.6692 0.1052 0.055 Uiso 1 1 calc R
H10 H -0.1850 0.6113 0.1584 0.055 Uiso 1 1 calc R
H11 H -0.1712 0.6373 0.0668 0.055 Uiso 1 1 calc R
C19 C 0.0549(4) 0.9253(3) 0.2982(2) 0.0665(13) Uani 1 1 d .
H12 H -0.0278 0.9783 0.2896 0.100 Uiso 1 1 calc R
H13 H 0.1870 0.9444 0.3027 0.100 Uiso 1 1 calc R
H14 H 0.0375 0.8946 0.3483 0.100 Uiso 1 1 calc R
C20 C -0.1394(4) 0.7282(3) 0.29684(18) 0.0495(9) Uani 1 1 d .
H15 H -0.0584 0.7473 0.3473 0.074 Uiso 1 1 calc R
H16 H -0.1288 0.6627 0.2905 0.074 Uiso 1 1 calc R
H17 H -0.2711 0.7440 0.2989 0.074 Uiso 1 1 calc R
C18 C 0.0971(4) 0.9698(2) 0.1197(3) 0.0634(12) Uani 1 1 d .
H18 H 0.1634 0.9580 0.0743 0.095 Uiso 1 1 calc R
H19 H 0.1848 0.9975 0.1644 0.095 Uiso 1 1 calc R
H20 H -0.0089 1.0110 0.1020 0.095 Uiso 1 1 calc R
C17 C -0.0613(4) 0.8102(3) 0.00615(16) 0.0485(9) Uani 1 1 d .
H21 H -0.1538 0.8559 -0.0171 0.073 Uiso 1 1 calc R
H22 H -0.1029 0.7506 -0.0154 0.073 Uiso 1 1 calc R
H23 H 0.0621 0.8244 -0.0082 0.073 Uiso 1 1 calc R
C6 C 0.3265(3) 0.58612(14) 0.19932(13) 0.0170(4) Uani 1 1 d .

loop_
_atom_site_aniso_label
_atom_site_aniso_U_11
_atom_site_aniso_U_22
_atom_site_aniso_U_33
_atom_site_aniso_U_23
_atom_site_aniso_U_13
_atom_site_aniso_U_12
Co1 0.01333(16) 0.01186(15) 0.01511(16) -0.00022(9) 0.00284(11) 0.00127(9)
Cl2 0.0112(2) 0.0103(2) 0.0240(2) -0.00096(17) 0.00510(17) -0.00121(16)
C1 0.0132(9) 0.0105(8) 0.0181(9) -0.0017(7) 0.0041(7) -0.0005(7)
N1 0.0216(9) 0.0211(9) 0.0196(9) 0.0009(7) 0.0029(7) -0.0009(7)
C7 0.0140(9) 0.0153(9) 0.0223(10) 0.0018(8) 0.0044(8) 0.0005(7)
C10 0.0240(11) 0.0287(12) 0.0195(10) -0.0016(9) 0.0012(9) 0.0006(9)
C3 0.0291(12) 0.0240(11) 0.0224(11) -0.0074(9) 0.0081(9) 0.0016(9)
C2 0.0238(11) 0.0182(10) 0.0209(10) -0.0007(8) 0.0051(8) 0.0008(8)
C5 0.0233(11) 0.0176(10) 0.0270(11) 0.0022(8) 0.0059(9) 0.0052(8)
C14 0.0142(10) 0.0316(12) 0.0193(10) 0.0033(9) 0.0035(8) 0.0032(9)
C16 0.0179(10) 0.0273(11) 0.0217(10) 0.0075(9) 0.0058(8) 0.0079(9)
C9 0.0225(11) 0.0291(12) 0.0216(10) 0.0079(9) 0.0013(9) 0.0028(9)
C4 0.0312(12) 0.0173(10) 0.0329(12) -0.0039(9) 0.0104(10) 0.0056(9)
C15 0.0133(10) 0.0158(9) 0.0227(11) -0.0008(8) 0.0008(8) 0.0012(7)
C13 0.0158(10) 0.0245(11) 0.0376(13) -0.0137(10) -0.0016(9) 0.0066(9)
C8 0.0223(11) 0.0191(10) 0.0251(11) 0.0043(8) 0.0036(9) 0.0036(8)
C12 0.0127(10) 0.0148(10) 0.0587(16) 0.0095(10) 0.0055(10) 0.0037(8)
C11 0.0246(12) 0.0225(10) 0.0215(11) -0.0017(8) 0.0002(9) -0.0008(9)
C21 0.0204(12) 0.0219(12) 0.0653(19) -0.0106(12) -0.0011(12) -0.0022(9)
C19 0.0311(15) 0.068(2) 0.089(3) -0.060(2) -0.0225(16) 0.0262(15)
C20 0.0233(13) 0.098(3) 0.0284(14) 0.0305(16) 0.0084(11) 0.0033(15)
C18 0.0255(14) 0.0243(14) 0.139(4) 0.0347(19) 0.0106(18) 0.0029(11)
C17 0.0422(16) 0.080(2) 0.0256(13) 0.0224(14) 0.0136(12) 0.0320(16)
C6 0.0147(9) 0.0143(9) 0.0229(10) 0.0010(8) 0.0058(8) 0.0009(7)

loop_
_atom_type_symbol
_atom_type_description
_atom_type_scat_dispersion_real
_atom_type_scat_dispersion_imag
_atom_type_scat_source
C C 0.0033 0.0016 'International Tables Vol C Tables 4.2.6.8 and 6.1.1.4'
H H 0.0000 0.0000 'International Tables Vol C Tables 4.2.6.8 and 6.1.1.4'
Cl Cl 0.1484 0.1585 'International Tables Vol C Tables 4.2.6.8 and 6.1.1.4'
Co Co 0.3494 0.9721 'International Tables Vol C Tables 4.2.6.8 and 6.1.1.4'
N N 0.0061 0.0033 'International Tables Vol C Tables 4.2.6.8 and 6.1.1.4'

loop_
_geom_angle_atom_site_label_1
_geom_angle_atom_site_label_2
_geom_angle_atom_site_label_3
_geom_angle
C1 Co1 N1 82.50(8)
C1 Co1 C15 92.99(8)
N1 Co1 C15 121.30(8)
C1 Co1 C14 119.45(9)
N1 Co1 C14 93.02(9)
C15 Co1 C14 40.23(9)
C1 Co1 C16 103.43(9)
N1 Co1 C16 159.63(8)
C15 Co1 C16 39.90(9)
C14 Co1 C16 66.99(9)
C1 Co1 C13 158.73(9)
N1 Co1 C13 101.40(9)
C15 Co1 C13 66.98(9)
C14 Co1 C13 40.01(10)
C16 Co1 C13 66.20(9)
C1 Co1 C12 140.38(10)
N1 Co1 C12 137.00(10)
C15 Co1 C12 66.09(9)
C14 Co1 C12 65.91(9)
C16 Co1 C12 39.19(10)
C13 Co1 C12 38.60(10)
C1 Co1 Cl2 90.91(6)
N1 Co1 Cl2 93.13(6)
C15 Co1 Cl2 145.57(7)
C14 Co1 Cl2 149.56(7)
C16 Co1 Cl2 106.10(7)
C13 Co1 Cl2 109.58(7)
C12 Co1 Cl2 89.78(7)
C2 C1 C6 117.77(18)
C2 C1 Co1 127.76(15)
C6 C1 Co1 114.44(15)
C11 N1 C7 118.30(19)
C11 N1 Co1 126.83(16)
C7 N1 Co1 114.77(14)
N1 C7 C8 121.0(2)
N1 C7 C6 113.46(18)
C8 C7 C6 125.49(19)
C11 C10 C9 119.1(2)
C2 C3 C4 120.1(2)
C1 C2 C3 121.7(2)
C4 C5 C6 119.3(2)
C15 C14 C13 107.9(2)
C15 C14 C20 125.5(3)
C13 C14 C20 126.4(3)
C15 C14 Co1 69.88(12)
C13 C14 Co1 71.64(13)
C20 C14 Co1 128.42(18)
C12 C16 C15 107.7(2)
C12 C16 C17 124.5(2)
C15 C16 C17 127.5(2)
C12 C16 Co1 71.80(13)
C15 C16 Co1 69.23(12)
C17 C16 Co1 129.34(17)
C8 C9 C10 119.5(2)
C5 C4 C3 119.5(2)
C16 C15 C14 107.74(19)
C16 C15 C21 126.7(2)
C14 C15 C21 125.4(2)
C16 C15 Co1 70.87(12)
C14 C15 Co1 69.89(12)
C21 C15 Co1 128.54(16)
C12 C13 C14 107.4(2)
C12 C13 C19 124.3(3)
C14 C13 C19 128.1(3)
C12 C13 Co1 71.26(13)
C14 C13 Co1 68.35(13)
C19 C13 Co1 129.34(17)
C9 C8 C7 119.4(2)
C13 C12 C16 109.2(2)
C13 C12 C18 125.8(3)
C16 C12 C18 124.9(3)
C13 C12 Co1 70.14(13)
C16 C12 Co1 69.01(12)
C18 C12 Co1 128.79(17)
N1 C11 C10 122.5(2)
C1 C6 C5 121.6(2)
C1 C6 C7 114.05(18)
C5 C6 C7 124.27(19)

loop_
_geom_bond_atom_site_label_1
_geom_bond_atom_site_label_2
_geom_bond_distance
Co1 C1 1.944(2)
Co1 N1 1.955(2)
Co1 C15 2.071(2)
Co1 C14 2.072(2)
Co1 C16 2.093(2)
Co1 C13 2.115(2)
Co1 C12 2.130(2)
Co1 Cl2 2.2829(9)
C1 C2 1.380(3)
C1 C6 1.389(3)
N1 C11 1.358(3)
N1 C7 1.373(3)
C7 C8 1.402(3)
C7 C6 1.454(3)
C10 C11 1.384(3)
C10 C9 1.388(3)
C3 C2 1.388(3)
C3 C4 1.391(3)
C5 C4 1.386(3)
C5 C6 1.403(3)
C14 C15 1.425(3)
C14 C13 1.433(3)
C14 C20 1.481(3)
C16 C12 1.417(3)
C16 C15 1.421(3)
C16 C17 1.497(3)
C9 C8 1.382(3)
C15 C21 1.490(3)
C13 C12 1.403(4)
C13 C19 1.497(4)
C12 C18 1.496(3)

loop_
_geom_torsion_atom_site_label_1
_geom_torsion_atom_site_label_2
_geom_torsion_atom_site_label_3
_geom_torsion_atom_site_label_4
_geom_torsion
N1 Co1 C1 C2 -172.9(2)
C15 Co1 C1 C2 65.9(2)
C14 Co1 C1 C2 97.8(2)
C16 Co1 C1 C2 26.9(2)
C13 Co1 C1 C2 84.9(3)
C12 Co1 C1 C2 10.9(3)
Cl2 Co1 C1 C2 -79.91(19)
N1 Co1 C1 C6 4.73(15)
C15 Co1 C1 C6 -116.46(16)
C14 Co1 C1 C6 -84.51(17)
C16 Co1 C1 C6 -155.44(15)
C13 Co1 C1 C6 -97.5(3)
C12 Co1 C1 C6 -171.47(14)
Cl2 Co1 C1 C6 97.76(15)
C1 Co1 N1 C11 175.7(2)
C15 Co1 N1 C11 -95.4(2)
C14 Co1 N1 C11 -65.0(2)
C16 Co1 N1 C11 -75.8(3)
C13 Co1 N1 C11 -25.5(2)
C12 Co1 N1 C11 -7.9(3)
Cl2 Co1 N1 C11 85.2(2)
C1 Co1 N1 C7 -8.06(15)
C15 Co1 N1 C7 80.88(17)
C14 Co1 N1 C7 111.25(16)
C16 Co1 N1 C7 100.5(3)
C13 Co1 N1 C7 150.74(15)
C12 Co1 N1 C7 168.39(14)
Cl2 Co1 N1 C7 -98.57(15)
C11 N1 C7 C8 4.8(3)
Co1 N1 C7 C8 -171.80(16)
C11 N1 C7 C6 -173.7(2)
Co1 N1 C7 C6 9.7(2)
C6 C1 C2 C3 0.9(3)
Co1 C1 C2 C3 178.51(17)
C4 C3 C2 C1 -0.1(4)
C1 Co1 C14 C15 -54.92(15)
N1 Co1 C14 C15 -138.00(13)
C16 Co1 C14 C15 37.95(13)
C13 Co1 C14 C15 117.82(19)
C12 Co1 C14 C15 80.86(14)
Cl2 Co1 C14 C15 120.60(14)
C1 Co1 C14 C13 -172.74(13)
N1 Co1 C14 C13 104.18(14)
C15 Co1 C14 C13 -117.82(19)
C16 Co1 C14 C13 -79.87(15)
C12 Co1 C14 C13 -36.96(14)
Cl2 Co1 C14 C13 2.8(2)
C1 Co1 C14 C20 65.0(3)
N1 Co1 C14 C20 -18.1(3)
C15 Co1 C14 C20 119.9(3)
C16 Co1 C14 C20 157.8(3)
C13 Co1 C14 C20 -122.3(3)
C12 Co1 C14 C20 -159.2(3)
Cl2 Co1 C14 C20 -119.5(3)
C1 Co1 C16 C12 -163.82(14)
N1 Co1 C16 C12 91.3(3)
C15 Co1 C16 C12 117.84(19)
C14 Co1 C16 C12 79.58(15)
C13 Co1 C16 C12 35.82(14)
Cl2 Co1 C16 C12 -68.89(13)
C1 Co1 C16 C15 78.34(14)
N1 Co1 C16 C15 -26.6(3)
C14 Co1 C16 C15 -38.25(13)
C13 Co1 C16 C15 -82.02(14)
C12 Co1 C16 C15 -117.84(19)
Cl2 Co1 C16 C15 173.28(11)
C1 Co1 C16 C17 -43.7(3)
N1 Co1 C16 C17 -148.6(3)
C15 Co1 C16 C17 -122.1(3)
C14 Co1 C16 C17 -160.3(3)
C13 Co1 C16 C17 155.9(3)
C12 Co1 C16 C17 120.1(3)
Cl2 Co1 C16 C17 51.2(3)
C11 C10 C9 C8 3.0(3)
C6 C5 C4 C3 0.8(3)
C2 C3 C4 C5 -0.7(4)
C12 C16 C15 C14 -1.4(2)
C17 C16 C15 C14 -175.2(2)
Co1 C16 C15 C14 60.46(15)
C12 C16 C15 C21 173.8(2)
C17 C16 C15 C21 0.0(4)
Co1 C16 C15 C21 -124.3(2)
C12 C16 C15 Co1 -61.86(15)
C17 C16 C15 Co1 124.3(2)
C13 C14 C15 C16 0.8(2)
C20 C14 C15 C16 175.4(2)
Co1 C14 C15 C16 -61.09(15)
C13 C14 C15 C21 -174.5(2)
C20 C14 C15 C21 0.2(4)
Co1 C14 C15 C21 123.6(2)
C13 C14 C15 Co1 61.90(15)
C20 C14 C15 Co1 -123.5(2)
C1 Co1 C15 C16 -107.47(14)
N1 Co1 C15 C16 169.50(13)
C14 Co1 C15 C16 118.06(18)
C13 Co1 C15 C16 79.90(15)
C12 Co1 C15 C16 37.68(14)
Cl2 Co1 C15 C16 -11.48(19)
C1 Co1 C15 C14 134.48(13)
N1 Co1 C15 C14 51.44(15)
C16 Co1 C15 C14 -118.06(18)
C13 Co1 C15 C14 -38.15(14)
C12 Co1 C15 C14 -80.38(15)
Cl2 Co1 C15 C14 -129.53(13)
C1 Co1 C15 C21 14.6(2)
N1 Co1 C15 C21 -68.4(3)
C14 Co1 C15 C21 -119.8(3)
C16 Co1 C15 C21 122.1(3)
C13 Co1 C15 C21 -158.0(3)
C12 Co1 C15 C21 159.8(3)
Cl2 Co1 C15 C21 110.6(2)
C15 C14 C13 C12 0.1(2)
C20 C14 C13 C12 -174.5(2)
Co1 C14 C13 C12 60.86(15)
C15 C14 C13 C19 175.5(2)
C20 C14 C13 C19 0.9(4)
Co1 C14 C13 C19 -123.7(2)
C15 C14 C13 Co1 -60.78(15)
C20 C14 C13 Co1 124.7(2)
C1 Co1 C13 C12 -100.7(3)
N1 Co1 C13 C12 160.64(13)
C15 Co1 C13 C12 -80.01(14)
C14 Co1 C13 C12 -118.36(19)
C16 Co1 C13 C12 -36.36(13)
Cl2 Co1 C13 C12 63.13(14)
C1 Co1 C13 C14 17.7(3)
N1 Co1 C13 C14 -80.99(14)
C15 Co1 C13 C14 38.36(13)
C16 Co1 C13 C14 82.00(14)
C12 Co1 C13 C14 118.36(19)
Cl2 Co1 C13 C14 -178.51(11)
C1 Co1 C13 C19 139.8(3)
N1 Co1 C13 C19 41.2(3)
C15 Co1 C13 C19 160.5(3)
C14 Co1 C13 C19 122.2(4)
C16 Co1 C13 C19 -155.8(3)
C12 Co1 C13 C19 -119.5(4)
Cl2 Co1 C13 C19 -56.3(3)
C10 C9 C8 C7 -1.6(3)
N1 C7 C8 C9 -2.4(3)
C6 C7 C8 C9 176.0(2)
C14 C13 C12 C16 -1.0(2)
C19 C13 C12 C16 -176.6(2)
Co1 C13 C12 C16 58.06(16)
C14 C13 C12 C18 176.9(2)
C19 C13 C12 C18 1.3(4)
Co1 C13 C12 C18 -124.1(2)
C14 C13 C12 Co1 -59.01(15)
C19 C13 C12 Co1 125.4(2)
C15 C16 C12 C13 1.5(2)
C17 C16 C12 C13 175.5(2)
Co1 C16 C12 C13 -58.75(16)
C15 C16 C12 C18 -176.4(2)
C17 C16 C12 C18 -2.3(4)
Co1 C16 C12 C18 123.4(2)
C15 C16 C12 Co1 60.21(15)
C17 C16 C12 Co1 -125.7(2)
C1 Co1 C12 C13 146.02(15)
N1 Co1 C12 C13 -28.46(19)
C15 Co1 C12 C13 82.51(14)
C14 Co1 C12 C13 38.29(14)
C16 Co1 C12 C13 120.86(19)
Cl2 Co1 C12 C13 -122.81(13)
C1 Co1 C12 C16 25.2(2)
N1 Co1 C12 C16 -149.32(14)
C15 Co1 C12 C16 -38.35(13)
C14 Co1 C12 C16 -82.57(14)
C13 Co1 C12 C16 -120.86(19)
Cl2 Co1 C12 C16 116.33(13)
C1 Co1 C12 C18 -93.4(3)
N1 Co1 C12 C18 92.1(3)
C15 Co1 C12 C18 -156.9(3)
C14 Co1 C12 C18 158.9(3)
C16 Co1 C12 C18 -118.6(4)
C13 Co1 C12 C18 120.6(4)
Cl2 Co1 C12 C18 -2.2(3)
C7 N1 C11 C10 -3.4(3)
Co1 N1 C11 C10 172.77(17)
C9 C10 C11 N1 -0.5(4)
C2 C1 C6 C5 -0.9(3)
Co1 C1 C6 C5 -178.77(16)
C2 C1 C6 C7 177.09(18)
Co1 C1 C6 C7 -0.8(2)
C4 C5 C6 C1 0.0(3)
C4 C5 C6 C7 -177.7(2)
N1 C7 C6 C1 -5.7(3)
C8 C7 C6 C1 175.8(2)
N1 C7 C6 C5 172.1(2)
C8 C7 C6 C5 -6.3(3)
